data_2208275
loop_
_publ_author_name
'Jiang, Li-qin'
'Sun, Feng-xia'

_publ_section_title
;
 3-Benzotriazol-1-yl 5-methyl
 2,6-dimethyl-4-(3-nitrophenyl)-1,4-dihydropyridine-3,5-dicarboxylate
;
_journal_coeditor_code CF2006
_journal_issue 3
_journal_name_full 'Acta Crystallographica Section E'
_journal_page_first o1129
_journal_page_last o1130
_journal_paper_doi 10.1107/S1600536806005988
_journal_volume 62
_journal_year 2006
_chemical_formula_moiety 'C22 H19 N5 O6'
_chemical_formula_sum 'C22 H19 N5 O6'
_chemical_formula_weight 449.42
_chemical_melting_point .429E-305
_chemical_name_systematic
;
3-Benzotriazol-1-yl 5-methyl-2,6-dimethyl
-4-(3-nitrophenyl)-1,4-dihydropyridine-3,5-dicarboxylate
;
_space_group_IT_number 14
_symmetry_cell_setting monoclinic
_symmetry_space_group_name_Hall '-P 2ybc'
_symmetry_space_group_name_H-M 'P 1 21/c 1'
_atom_sites_solution_hydrogens geom
_atom_sites_solution_primary direct
_atom_sites_solution_secondary difmap
_audit_creation_method SHELXL-97
_cell_angle_alpha 90.00
_cell_angle_beta 98.008(6)
_cell_angle_gamma 90.00
_cell_formula_units_Z 4
_cell_length_a 8.113(3)
_cell_length_b 17.934(5)
_cell_length_c 14.723(4)
_cell_measurement_reflns_used 2365
_cell_measurement_temperature 294(2)
_cell_measurement_theta_max 22.64
_cell_measurement_theta_min 2.54
_cell_volume 2121.3(11)
_computing_cell_refinement 'SAINT (Bruker, 1997)'
_computing_data_collection 'SMART (Bruker, 1997)'
_computing_data_reduction SAINT
_computing_molecular_graphics 'SHELXTL (Bruker, 1997)'
_computing_publication_material SHELXTL
_computing_structure_refinement 'SHELXL97 (Sheldrick, 1997)'
_computing_structure_solution 'SHELXS97 (Sheldrick, 1997)'
_diffrn_ambient_temperature 294(2)
_diffrn_measured_fraction_theta_full 0.993
_diffrn_measured_fraction_theta_max 0.993
_diffrn_measurement_device_type 'Bruker SMART CCD area detector'
_diffrn_measurement_method '\f and \w scans'
_diffrn_radiation_monochromator graphite
_diffrn_radiation_source 'fine-focus sealed tube'
_diffrn_radiation_type MoK\a
_diffrn_radiation_wavelength 0.71073
_diffrn_reflns_av_R_equivalents 0.0456
_diffrn_reflns_av_sigmaI/netI 0.0591
_diffrn_reflns_limit_h_max 10
_diffrn_reflns_limit_h_min -9
_diffrn_reflns_limit_k_max 22
_diffrn_reflns_limit_k_min -20
_diffrn_reflns_limit_l_max 18
_diffrn_reflns_limit_l_min -14
_diffrn_reflns_number 11847
_diffrn_reflns_theta_full 26.46
_diffrn_reflns_theta_max 26.46
_diffrn_reflns_theta_min 1.80
_diffrn_standards_number 0
_exptl_absorpt_coefficient_mu 0.105
_exptl_absorpt_correction_T_max 0.979
_exptl_absorpt_correction_T_min 0.973
_exptl_absorpt_correction_type multi-scan
_exptl_absorpt_process_details '(SADABS; Sheldrick, 1996)'
_exptl_crystal_colour colourless
_exptl_crystal_density_diffrn 1.407
_exptl_crystal_density_method 'not measured'
_exptl_crystal_description block
_exptl_crystal_F_000 936
_exptl_crystal_size_max 0.26
_exptl_crystal_size_mid 0.22
_exptl_crystal_size_min 0.20
_refine_diff_density_max 0.46
_refine_diff_density_min -0.33
_refine_ls_extinction_method none
_refine_ls_goodness_of_fit_ref 1.003
_refine_ls_hydrogen_treatment mixed
_refine_ls_matrix_type full
_refine_ls_number_parameters 324
_refine_ls_number_reflns 4343
_refine_ls_number_restraints 31
_refine_ls_restrained_S_all 1.075
_refine_ls_R_factor_all 0.1111
_refine_ls_R_factor_gt 0.0518
_refine_ls_shift/su_max 0.000
_refine_ls_shift/su_mean 0.000
_refine_ls_structure_factor_coef Fsqd
_refine_ls_weighting_details 'calc w=1/[\s^2^(Fo^2^)+(0.063P)^2^+0.4855P] where P=(Fo^2^+2Fc^2^)/3'
_refine_ls_weighting_scheme calc
_refine_ls_wR_factor_gt 0.1192
_refine_ls_wR_factor_ref 0.1456
_reflns_number_gt 2397
_reflns_number_total 4343
_reflns_threshold_expression I>2\s(I)
_cod_data_source_file cf2006.cif
_cod_data_source_block I
_cod_depositor_comments
;
The following automatic conversions were performed:
'_symmetry_cell_setting' value 'Monoclinic' changed to 'monoclinic'
according to '/home/saulius/struct/CIF-dictionaries/cif_core.dic'
dictionary named 'cif_core.dic' version 2.4.1 from 2010-06-29.

Automatic conversion script
Id: cif_fix_enum 1527 2010-12-29 10:47:43Z saulius 

The following automatic conversions were performed:

'_symmetry_cell_setting' value 'Monoclinic' changed to 'monoclinic'
according to /home/saulius/struct/CIF-dictionaries/cif_core.dic
dictionary named 'cif_core.dic' version 2.4.1 from 2010-06-29.

Automatic conversion script
Id: cif_fix_values 1715 2011-07-08 13:25:40Z adriana 
;
_cod_original_cell_volume 2121.2(11)
_cod_original_sg_symbol_Hall '-P 2ybc '
_cod_original_sg_symbol_H-M 'P 21/c'
_cod_database_code 2208275
_cod_database_fobs_code 2208275

loop_
_symmetry_equiv_pos_as_xyz
'x, y, z'
'-x, y+1/2, -z+1/2'
'-x, -y, -z'
'x, -y-1/2, z-1/2'

loop_
_atom_site_type_symbol
_atom_site_label
_atom_site_fract_x
_atom_site_fract_y
_atom_site_fract_z
_atom_site_U_iso_or_equiv
_atom_site_adp_type
_atom_site_calc_flag
_atom_site_refinement_flags
_atom_site_occupancy
_atom_site_disorder_assembly
_atom_site_disorder_group
O O1 0.3789(2) 0.22224(9) 0.40187(12) 0.0416(5) Uani d . 1 . .
O O2 0.3818(3) 0.21413(10) 0.24759(14) 0.0582(6) Uani d . 1 . .
O O3 0.2770(3) 0.44245(10) 0.56114(13) 0.0520(5) Uani d . 1 . .
O O4 0.2114(4) 0.55108(13) 0.49432(18) 0.1088(12) Uani d . 1 . .
O O5 -0.2573(8) 0.2440(4) 0.6048(8) 0.074(2) Uani d PDU 0.50 A 1
O O6 0.0012(11) 0.2270(4) 0.6493(7) 0.131(4) Uani d PDU 0.50 A 1
O O5' -0.2363(9) 0.2170(4) 0.5990(9) 0.078(3) Uani d PDU 0.50 A 2
O O6' -0.0010(11) 0.2639(5) 0.6560(7) 0.148(4) Uani d PDU 0.50 A 2
N N1 0.4895(3) 0.03816(12) 0.39329(16) 0.0453(6) Uani d . 1 . .
N N2 0.5261(3) 0.10948(12) 0.39813(16) 0.0446(6) Uani d . 1 . .
N N3 0.3822(3) 0.14608(11) 0.39955(15) 0.0395(6) Uani d . 1 . .
N N4 0.3449(3) 0.45249(12) 0.25111(16) 0.0406(6) Uani d . 1 . .
N N5 -0.1117(4) 0.24950(13) 0.5918(2) 0.0743(9) Uani d D 1 . .
C C1 0.3200(4) 0.03033(14) 0.39134(17) 0.0397(7) Uani d . 1 . .
C C2 0.2185(4) -0.03337(16) 0.3865(2) 0.0529(8) Uani d . 1 . .
H H2 0.2631 -0.0810 0.3847 0.064 Uiso calc R 1 . .
C C3 0.0520(4) -0.02240(17) 0.3844(2) 0.0620(9) Uani d . 1 . .
H H3 -0.0182 -0.0636 0.3805 0.074 Uiso calc R 1 . .
C C4 -0.0175(4) 0.04936(18) 0.3879(2) 0.0605(9) Uani d . 1 . .
H H4 -0.1318 0.0540 0.3875 0.073 Uiso calc R 1 . .
C C5 0.0783(4) 0.11232(16) 0.3919(2) 0.0508(8) Uani d . 1 . .
H H5 0.0330 0.1599 0.3934 0.061 Uiso calc R 1 . .
C C6 0.2485(3) 0.10037(14) 0.39373(17) 0.0370(6) Uani d . 1 . .
C C7 0.3686(3) 0.25395(14) 0.31099(19) 0.0383(6) Uani d . 1 . .
C C8 0.3450(3) 0.33366(13) 0.31817(17) 0.0335(6) Uani d . 1 . .
C C9 0.3621(3) 0.37702(13) 0.24479(18) 0.0340(6) Uani d . 1 . .
C C10 0.3963(4) 0.35060(15) 0.15251(18) 0.0473(7) Uani d . 1 . .
H H10A 0.4958 0.3210 0.1597 0.071 Uiso calc R 1 . .
H H10B 0.4105 0.3929 0.1143 0.071 Uiso calc R 1 . .
H H10C 0.3044 0.3211 0.1244 0.071 Uiso calc R 1 . .
C C11 0.3176(4) 0.57312(14) 0.3214(2) 0.0565(9) Uani d . 1 . .
H H11A 0.2054 0.5912 0.3081 0.085 Uiso calc R 1 . .
H H11B 0.3785 0.5868 0.2725 0.085 Uiso calc R 1 . .
H H11C 0.3699 0.5947 0.3778 0.085 Uiso calc R 1 . .
C C12 0.3158(3) 0.48959(14) 0.33047(19) 0.0386(6) Uani d . 1 . .
C C13 0.2913(3) 0.44995(13) 0.40437(18) 0.0361(6) Uani d . 1 . .
C C14 0.2900(3) 0.36479(13) 0.40546(17) 0.0330(6) Uani d . 1 . .
H H14 0.3687 0.3477 0.4579 0.040 Uiso calc R 1 . .
C C15 0.2566(4) 0.48777(16) 0.4887(2) 0.0507(8) Uani d . 1 . .
C C16 0.2292(5) 0.4709(2) 0.6448(2) 0.0721(10) Uani d . 1 . .
H H16A 0.2935 0.5146 0.6634 0.108 Uiso calc R 1 . .
H H16B 0.2491 0.4336 0.6919 0.108 Uiso calc R 1 . .
H H16C 0.1131 0.4835 0.6352 0.108 Uiso calc R 1 . .
C C17 0.1167(3) 0.33541(13) 0.41654(17) 0.0335(6) Uani d . 1 A .
C C18 0.0838(3) 0.30599(13) 0.49878(19) 0.0391(6) Uani d . 1 . .
H H18 0.1671 0.3034 0.5489 0.047 Uiso calc R 1 A .
C C19 -0.0742(4) 0.28055(14) 0.5054(2) 0.0435(7) Uani d D 1 A .
C C20 -0.2008(4) 0.28213(16) 0.4336(2) 0.0565(9) Uani d . 1 . .
H H20 -0.3063 0.2645 0.4403 0.068 Uiso calc R 1 A .
C C21 -0.1673(4) 0.31053(19) 0.3515(2) 0.0618(9) Uani d . 1 A .
H H21 -0.2503 0.3115 0.3011 0.074 Uiso calc R 1 . .
C C22 -0.0107(4) 0.33762(16) 0.3437(2) 0.0475(7) Uani d . 1 . .
H H22 0.0096 0.3578 0.2881 0.057 Uiso calc R 1 A .
H H4A 0.368(3) 0.4783(13) 0.2079(17) 0.034(7) Uiso d . 1 . .

loop_
_atom_site_aniso_label
_atom_site_aniso_U_11
_atom_site_aniso_U_22
_atom_site_aniso_U_33
_atom_site_aniso_U_12
_atom_site_aniso_U_13
_atom_site_aniso_U_23
O1 0.0513(12) 0.0246(9) 0.0504(12) 0.0025(8) 0.0126(9) -0.0016(8)
O2 0.0861(17) 0.0388(11) 0.0535(13) 0.0071(10) 0.0232(12) -0.0095(10)
O3 0.0690(15) 0.0476(11) 0.0399(12) 0.0011(10) 0.0094(10) -0.0063(10)
O4 0.216(4) 0.0485(15) 0.0711(18) 0.0382(18) 0.053(2) -0.0047(12)
O5 0.071(4) 0.049(5) 0.114(5) -0.014(3) 0.054(3) -0.005(4)
O6 0.084(5) 0.185(7) 0.125(6) -0.001(5) 0.022(4) 0.124(5)
O5' 0.092(5) 0.036(4) 0.123(5) -0.016(3) 0.073(4) 0.000(4)
O6' 0.098(6) 0.220(9) 0.127(6) -0.018(6) 0.025(5) 0.119(6)
N1 0.0466(15) 0.0324(13) 0.0582(15) 0.0064(11) 0.0119(12) 0.0010(11)
N2 0.0401(14) 0.0376(13) 0.0576(16) 0.0077(11) 0.0121(11) 0.0004(11)
N3 0.0411(14) 0.0261(11) 0.0528(15) 0.0029(10) 0.0122(11) -0.0001(10)
N4 0.0507(15) 0.0315(13) 0.0419(15) -0.0023(10) 0.0144(11) 0.0056(11)
N5 0.061(2) 0.080(2) 0.088(2) -0.0022(19) 0.0323(18) 0.0279(19)
C1 0.0516(19) 0.0332(14) 0.0347(15) 0.0034(13) 0.0067(12) 0.0012(12)
C2 0.064(2) 0.0361(16) 0.059(2) -0.0019(15) 0.0089(16) -0.0009(14)
C3 0.063(2) 0.0509(19) 0.072(2) -0.0179(17) 0.0085(17) -0.0043(17)
C4 0.0435(19) 0.067(2) 0.072(2) -0.0065(16) 0.0093(16) -0.0075(18)
C5 0.049(2) 0.0466(17) 0.057(2) 0.0035(14) 0.0081(15) -0.0054(15)
C6 0.0433(17) 0.0335(14) 0.0353(16) 0.0023(12) 0.0092(12) 0.0005(12)
C7 0.0337(15) 0.0357(14) 0.0474(17) 0.0006(12) 0.0125(12) -0.0015(13)
C8 0.0278(14) 0.0313(13) 0.0427(16) -0.0007(11) 0.0100(11) -0.0027(12)
C9 0.0280(14) 0.0330(14) 0.0420(16) -0.0024(11) 0.0086(11) -0.0033(12)
C10 0.0526(19) 0.0448(16) 0.0475(18) -0.0038(14) 0.0179(14) -0.0041(14)
C11 0.077(2) 0.0338(16) 0.061(2) -0.0026(15) 0.0171(17) 0.0005(14)
C12 0.0368(16) 0.0320(14) 0.0475(17) -0.0008(12) 0.0079(13) -0.0035(13)
C13 0.0366(15) 0.0296(13) 0.0426(16) -0.0002(11) 0.0075(12) -0.0040(12)
C14 0.0333(14) 0.0294(13) 0.0367(15) 0.0002(11) 0.0065(11) -0.0007(11)
C15 0.066(2) 0.0365(16) 0.051(2) -0.0015(14) 0.0135(16) -0.0072(14)
C16 0.099(3) 0.078(2) 0.0417(19) 0.003(2) 0.0176(18) -0.0147(18)
C17 0.0308(15) 0.0299(13) 0.0411(16) 0.0028(11) 0.0095(12) -0.0041(12)
C18 0.0384(16) 0.0332(14) 0.0466(17) 0.0028(12) 0.0094(13) 0.0034(12)
C19 0.0428(17) 0.0326(14) 0.0589(19) 0.0020(13) 0.0208(15) 0.0033(13)
C20 0.0351(18) 0.0567(19) 0.081(2) -0.0086(14) 0.0198(17) -0.0145(17)
C21 0.0330(18) 0.089(2) 0.062(2) -0.0071(16) 0.0021(15) -0.0170(19)
C22 0.0387(17) 0.0614(19) 0.0427(17) -0.0025(14) 0.0065(13) -0.0038(14)

loop_
_atom_type_symbol
_atom_type_description
_atom_type_scat_dispersion_real
_atom_type_scat_dispersion_imag
_atom_type_scat_source
C C 0.0033 0.0016 'International Tables Vol C Tables 4.2.6.8 and 6.1.1.4'
H H 0.0000 0.0000 'International Tables Vol C Tables 4.2.6.8 and 6.1.1.4'
N N 0.0061 0.0033 'International Tables Vol C Tables 4.2.6.8 and 6.1.1.4'
O O 0.0106 0.0060 'International Tables Vol C Tables 4.2.6.8 and 6.1.1.4'

loop_
_geom_angle_atom_site_label_1
_geom_angle_atom_site_label_2
_geom_angle_atom_site_label_3
_geom_angle
N3 O1 C7 111.65(18)
C15 O3 C16 116.9(2)
N2 N1 C1 108.5(2)
N1 N2 N3 106.6(2)
N2 N3 C6 113.2(2)
N2 N3 O1 120.6(2)
C6 N3 O1 126.1(2)
C9 N4 C12 124.2(2)
C9 N4 H4A 117.7(17)
C12 N4 H4A 117.4(17)
O5 N5 O6 120.6(7)
O5' N5 O6' 124.9(7)
O5' N5 C19 123.4(7)
O5 N5 C19 119.3(6)
O6 N5 C19 120.1(6)
O6' N5 C19 111.7(6)
N1 C1 C6 109.1(2)
N1 C1 C2 131.3(2)
C6 C1 C2 119.6(3)
C3 C2 C1 117.2(3)
C3 C2 H2 121.4
C1 C2 H2 121.4
C2 C3 C4 122.2(3)
C2 C3 H3 118.9
C4 C3 H3 118.9
C5 C4 C3 121.9(3)
C5 C4 H4 119.1
C3 C4 H4 119.1
C4 C5 C6 115.4(3)
C4 C5 H5 122.3
C6 C5 H5 122.3
N3 C6 C1 102.5(2)
N3 C6 C5 133.8(2)
C1 C6 C5 123.8(3)
O2 C7 O1 119.3(2)
O2 C7 C8 132.5(3)
O1 C7 C8 108.2(2)
C9 C8 C7 118.7(2)
C9 C8 C14 122.5(2)
C7 C8 C14 118.7(2)
C8 C9 N4 119.5(2)
C8 C9 C10 126.4(2)
N4 C9 C10 114.1(2)
C9 C10 H10A 109.5
C9 C10 H10B 109.5
H10A C10 H10B 109.5
C9 C10 H10C 109.5
H10A C10 H10C 109.5
H10B C10 H10C 109.5
C12 C11 H11A 109.5
C12 C11 H11B 109.5
H11A C11 H11B 109.5
C12 C11 H11C 109.5
H11A C11 H11C 109.5
H11B C11 H11C 109.5
C13 C12 N4 119.4(2)
C13 C12 C11 127.3(3)
N4 C12 C11 113.3(2)
C12 C13 C15 120.5(2)
C12 C13 C14 122.8(2)
C15 C13 C14 116.7(2)
C8 C14 C13 110.8(2)
C8 C14 C17 110.2(2)
C13 C14 C17 110.65(19)
C8 C14 H14 108.4
C13 C14 H14 108.4
C17 C14 H14 108.4
O4 C15 O3 121.8(3)
O4 C15 C13 126.1(3)
O3 C15 C13 112.1(2)
O3 C16 H16A 109.5
O3 C16 H16B 109.5
H16A C16 H16B 109.5
O3 C16 H16C 109.5
H16A C16 H16C 109.5
H16B C16 H16C 109.5
C18 C17 C22 118.5(2)
C18 C17 C14 121.1(2)
C22 C17 C14 120.4(2)
C19 C18 C17 118.9(3)
C19 C18 H18 120.5
C17 C18 H18 120.5
C20 C19 C18 123.1(3)
C20 C19 N5 117.1(3)
C18 C19 N5 119.8(3)
C19 C20 C21 117.9(3)
C19 C20 H20 121.0
C21 C20 H20 121.0
C20 C21 C22 120.1(3)
C20 C21 H21 120.0
C22 C21 H21 120.0
C21 C22 C17 121.5(3)
C21 C22 H22 119.2
C17 C22 H22 119.2

loop_
_geom_bond_atom_site_label_1
_geom_bond_atom_site_label_2
_geom_bond_distance
O1 N3 1.367(2)
O1 C7 1.445(3)
O2 C7 1.192(3)
O3 C15 1.333(3)
O3 C16 1.436(3)
O4 C15 1.199(3)
O5 N5 1.226(7)
O6 N5 1.227(7)
O5' N5 1.184(7)
O6' N5 1.238(8)
N1 N2 1.313(3)
N1 C1 1.379(3)
N2 N3 1.342(3)
N3 C6 1.353(3)
N4 C9 1.365(3)
N4 C12 1.393(3)
N4 H4A 0.83(2)
N5 C19 1.459(4)
C1 C6 1.386(4)
C1 C2 1.404(4)
C2 C3 1.361(4)
C2 H2 0.930
C3 C4 1.409(4)
C3 H3 0.930
C4 C5 1.367(4)
C4 H4 0.930
C5 C6 1.394(4)
C5 H5 0.930
C7 C8 1.448(4)
C8 C9 1.354(3)
C8 C14 1.524(3)
C9 C10 1.501(3)
C10 H10A 0.960
C10 H10B 0.960
C10 H10C 0.960
C11 C12 1.504(3)
C11 H11A 0.960
C11 H11B 0.960
C11 H11C 0.960
C12 C13 1.338(3)
C13 C15 1.475(4)
C13 C14 1.527(3)
C14 C17 1.532(3)
C14 H14 0.980
C16 H16A 0.960
C16 H16B 0.960
C16 H16C 0.960
C17 C18 1.380(3)
C17 C22 1.382(4)
C18 C19 1.377(4)
C18 H18 0.930
C19 C20 1.367(4)
C20 C21 1.374(4)
C20 H20 0.930
C21 C22 1.380(4)
C21 H21 0.930
C22 H22 0.930

loop_
_geom_hbond_atom_site_label_D
_geom_hbond_atom_site_label_H
_geom_hbond_atom_site_label_A
_geom_hbond_site_symmetry_A
_geom_hbond_distance_DH
_geom_hbond_distance_HA
_geom_hbond_distance_DA
_geom_hbond_angle_DHA
N4 H4A N1 2_655 0.83(2) 2.28(3) 3.079(3) 163(2)

loop_
_geom_torsion_atom_site_label_1
_geom_torsion_atom_site_label_2
_geom_torsion_atom_site_label_3
_geom_torsion_atom_site_label_4
_geom_torsion
C1 N1 N2 N3 0.2(3)
N1 N2 N3 C6 -1.3(3)
N1 N2 N3 O1 -178.2(2)
C7 O1 N3 N2 84.9(3)
C7 O1 N3 C6 -91.5(3)
N2 N1 C1 C6 0.9(3)
N2 N1 C1 C2 -180.0(3)
N1 C1 C2 C3 -179.1(3)
C6 C1 C2 C3 0.0(4)
C1 C2 C3 C4 -0.7(5)
C2 C3 C4 C5 1.3(5)
C3 C4 C5 C6 -1.0(5)
N2 N3 C6 C1 1.8(3)
O1 N3 C6 C1 178.5(2)
N2 N3 C6 C5 -179.4(3)
O1 N3 C6 C5 -2.8(5)
N1 C1 C6 N3 -1.6(3)
C2 C1 C6 N3 179.2(2)
N1 C1 C6 C5 179.5(2)
C2 C1 C6 C5 0.3(4)
C4 C5 C6 N3 -178.3(3)
C4 C5 C6 C1 0.2(4)
N3 O1 C7 O2 -7.8(3)
N3 O1 C7 C8 173.0(2)
O2 C7 C8 C9 -10.9(4)
O1 C7 C8 C9 168.1(2)
O2 C7 C8 C14 164.9(3)
O1 C7 C8 C14 -16.1(3)
C7 C8 C9 N4 -178.2(2)
C14 C8 C9 N4 6.3(4)
C7 C8 C9 C10 3.0(4)
C14 C8 C9 C10 -172.5(2)
C12 N4 C9 C8 2.3(4)
C12 N4 C9 C10 -178.8(2)
C9 N4 C12 C13 -4.8(4)
C9 N4 C12 C11 174.7(3)
N4 C12 C13 C15 -178.7(2)
C11 C12 C13 C15 1.9(4)
N4 C12 C13 C14 -1.3(4)
C11 C12 C13 C14 179.2(3)
C9 C8 C14 C13 -10.9(3)
C7 C8 C14 C13 173.6(2)
C9 C8 C14 C17 111.9(3)
C7 C8 C14 C17 -63.7(3)
C12 C13 C14 C8 8.4(4)
C15 C13 C14 C8 -174.2(2)
C12 C13 C14 C17 -114.1(3)
C15 C13 C14 C17 63.4(3)
C16 O3 C15 O4 5.0(5)
C16 O3 C15 C13 -173.4(3)
C12 C13 C15 O4 17.4(5)
C14 C13 C15 O4 -160.1(3)
C12 C13 C15 O3 -164.2(2)
C14 C13 C15 O3 18.3(4)
C8 C14 C17 C18 131.9(2)
C13 C14 C17 C18 -105.3(3)
C8 C14 C17 C22 -47.9(3)
C13 C14 C17 C22 74.9(3)
C22 C17 C18 C19 -0.5(4)
C14 C17 C18 C19 179.8(2)
C17 C18 C19 C20 0.8(4)
C17 C18 C19 N5 -179.8(2)
O5' N5 C19 C20 10.8(5)
O5 N5 C19 C20 -18.4(4)
O6 N5 C19 C20 159.4(5)
O6' N5 C19 C20 -166.7(5)
O5' N5 C19 C18 -168.7(4)
O5 N5 C19 C18 162.2(4)
O6 N5 C19 C18 -20.1(5)
O6' N5 C19 C18 13.8(5)
C18 C19 C20 C21 0.0(4)
N5 C19 C20 C21 -179.4(3)
C19 C20 C21 C22 -1.2(5)
C20 C21 C22 C17 1.6(5)
C18 C17 C22 C21 -0.7(4)
C14 C17 C22 C21 179.1(2)
